data_1546439
loop_
_publ_author_name
'Boissarie, Patrick'
'B\'elanger, Guillaume'

_publ_section_title
;
 Short Approach toward the Nonracemic A,B,E Tricyclic Core of
 Calyciphylline B-Type Alkaloids.
;
_journal_name_full 'Organic letters'
_journal_paper_doi 10.1021/acs.orglett.7b01566
_journal_year 2017
_chemical_absolute_configuration ad
_chemical_compound_source 'synthesis as described'
_chemical_formula_moiety 'C20 H20 N2 O7'
_chemical_formula_sum 'C20 H20 N2 O7'
_chemical_formula_weight 400.38
_chemical_name_systematic
;
 ?
;
_space_group_IT_number 4
_symmetry_cell_setting monoclinic
_symmetry_Int_Tables_number 4
_symmetry_space_group_name_Hall 'P 2yb'
_symmetry_space_group_name_H-M 'P 1 21 1'
_atom_sites_solution_hydrogens geom
_atom_sites_solution_primary direct
_atom_sites_solution_secondary difmap
_audit_conform_dict_location ftp://ftp.iucr.org/pub/cif_core.dic
_audit_conform_dict_name cif_core.dic
_audit_conform_dict_version 2.4
_audit_creation_date 2017-04-05T08:10:15-00:00
_audit_creation_method 'WinGX routine CIF_UPDATE'
_cell_angle_alpha 90
_cell_angle_beta 96.477(3)
_cell_angle_gamma 90
_cell_formula_units_Z 2
_cell_length_a 11.1034(8)
_cell_length_b 6.1744(4)
_cell_length_c 14.0512(10)
_cell_measurement_reflns_used 7188
_cell_measurement_temperature 173(2)
_cell_measurement_theta_max 70.7277
_cell_measurement_theta_min 3.1653
_cell_measurement_wavelength 1.54186
_cell_volume 957.16(12)
_computing_cell_refinement 'SAINT V8.34A integration software'
_computing_data_collection 'Bruker APEX2 software'
_computing_data_reduction 'SORTAV (Blessing, 1995)'
_computing_molecular_graphics 'Ortep-3 for Windows (Farrugia, 1997)'
_computing_publication_material 'WinGX publication routines (Farrugia, 1999)'
_computing_structure_refinement 'SHELXL-97 (Sheldrick, 2008)'
_computing_structure_solution 'SHELXS-97 (Sheldrick, 1997)'
_diffrn_ambient_temperature 173(2)
_diffrn_detector 'APEX-II CCD'
_diffrn_measured_fraction_theta_full 0.984
_diffrn_measured_fraction_theta_max 0.974
_diffrn_measurement_device '\k-geometry diffractometer'
_diffrn_measurement_device_type 'Bruker APEX-II'
_diffrn_measurement_method '\f or \w oscillation scans'
_diffrn_orient_matrix_type 'x-axis to radiation source'
_diffrn_orient_matrix_UB_11 0.845005E-1
_diffrn_orient_matrix_UB_12 -0.559319E-1
_diffrn_orient_matrix_UB_13 -0.143349E-3
_diffrn_orient_matrix_UB_21 -0.988957E-2
_diffrn_orient_matrix_UB_22 0.256926E-2
_diffrn_orient_matrix_UB_23 -0.716157E-1
_diffrn_orient_matrix_UB_31 0.312667E-1
_diffrn_orient_matrix_UB_32 0.151972
_diffrn_orient_matrix_UB_33 0.115798E-2
_diffrn_radiation_monochromator graphite
_diffrn_radiation_probe x-ray
_diffrn_radiation_type CuK\a
_diffrn_radiation_wavelength 1.54186
_diffrn_reflns_av_R_equivalents 0.0552
_diffrn_reflns_av_unetI/netI 0.0857
_diffrn_reflns_limit_h_max 13
_diffrn_reflns_limit_h_min -12
_diffrn_reflns_limit_k_max 7
_diffrn_reflns_limit_k_min -6
_diffrn_reflns_limit_l_max 17
_diffrn_reflns_limit_l_min -17
_diffrn_reflns_number 5106
_diffrn_reflns_reduction_process
;
 Scaled and merged with Sortav
 R.H. Blessing, (1987) Cryst. Rev. 1, 3-58
 R.H. Blessing, (1989) J. Appl. Cryst. 22, 396-397
;
_diffrn_reflns_theta_full 70
_diffrn_reflns_theta_max 71.06
_diffrn_reflns_theta_min 4.82
_diffrn_source 'sealed x-ray tube'
_exptl_absorpt_coefficient_mu 0.895
_exptl_absorpt_correction_T_max 0.753
_exptl_absorpt_correction_T_min 0.489
_exptl_absorpt_correction_type multi-scan
_exptl_absorpt_process_details
;
SADABS-2014/5 - Bruker AXS area detector scaling and absorption correction
;
_exptl_crystal_colour orange
_exptl_crystal_density_diffrn 1.389
_exptl_crystal_density_method 'not measured'
_exptl_crystal_description needle
_exptl_crystal_F_000 420
_exptl_crystal_size_max 0.4
_exptl_crystal_size_mid 0.12
_exptl_crystal_size_min 0.05
_refine_diff_density_max 0.238
_refine_diff_density_min -0.281
_refine_diff_density_rms 0.06
_refine_ls_abs_structure_details 'Flack H D (1983), Acta Cryst. A39, 876-881'
_refine_ls_abs_structure_Flack 0.0(3)
_refine_ls_extinction_method none
_refine_ls_goodness_of_fit_ref 0.958
_refine_ls_hydrogen_treatment mixed
_refine_ls_matrix_type full
_refine_ls_number_parameters 275
_refine_ls_number_reflns 3064
_refine_ls_number_restraints 1
_refine_ls_restrained_S_all 0.958
_refine_ls_R_factor_all 0.063
_refine_ls_R_factor_gt 0.0486
_refine_ls_shift/su_max 0
_refine_ls_shift/su_mean 0
_refine_ls_structure_factor_coef Fsqd
_refine_ls_weighting_details 'calc w=1/[\s^2^(Fo^2^)+(0.0833P)^2^+0.0000P] where P=(Fo^2^+2Fc^2^)/3'
_refine_ls_weighting_scheme calc
_refine_ls_wR_factor_gt 0.1235
_refine_ls_wR_factor_ref 0.1365
_reflns_number_gt 2530
_reflns_number_total 3064
_reflns_threshold_expression >2\s(I)
_cod_data_source_file ol7b01566_si_002.cif
_cod_data_source_block cu_belanger_pb6115f1_0m
_cod_original_sg_symbol_H-M 'P 21'
_cod_database_code 1546439

loop_
_symmetry_equiv_pos_as_xyz
'x, y, z'
'-x, y+1/2, -z'

loop_
_atom_site_label
_atom_site_type_symbol
_atom_site_fract_x
_atom_site_fract_y
_atom_site_fract_z
_atom_site_U_iso_or_equiv
_atom_site_adp_type
_atom_site_occupancy
_atom_site_symmetry_multiplicity
_atom_site_calc_flag
_atom_site_refinement_flags
C1 C -0.0256(3) 0.2980(4) 0.8006(2) 0.0274(6) Uani 1 1 d .
C2 C 0.0928(3) 0.1742(4) 0.7942(2) 0.0313(7) Uani 1 1 d .
C3 C 0.1611(3) 0.2446(5) 0.7126(2) 0.0367(7) Uani 1 1 d .
H3A H 0.1138 0.207 0.6508 0.044 Uiso 1 1 calc R
H3B H 0.2397 0.1677 0.7164 0.044 Uiso 1 1 calc R
C4 C 0.1828(3) 0.4889(5) 0.7176(2) 0.0352(7) Uani 1 1 d .
H4A H 0.2357 0.5251 0.777 0.042 Uiso 1 1 calc R
H4B H 0.2242 0.5357 0.6622 0.042 Uiso 1 1 calc R
C5 C 0.0072(3) 0.6886(4) 0.6372(2) 0.0314(6) Uani 1 1 d .
H5 H 0.0439 0.7244 0.5814 0.038 Uiso 1 1 calc R
C6 C -0.1122(3) 0.7201(4) 0.6454(2) 0.0315(6) Uani 1 1 d .
C7 C -0.1421(3) 0.6245(4) 0.7385(2) 0.0296(6) Uani 1 1 d .
C8 C -0.2213(3) 0.4177(4) 0.7260(2) 0.0343(7) Uani 1 1 d .
H8A H -0.2698 0.3993 0.7804 0.041 Uiso 1 1 calc R
H8B H -0.2768 0.4235 0.6657 0.041 Uiso 1 1 calc R
C9 C -0.1296(3) 0.2351(4) 0.7232(2) 0.0314(6) Uani 1 1 d .
H9A H -0.1003 0.2254 0.6594 0.038 Uiso 1 1 calc R
H9B H -0.1656 0.0943 0.7384 0.038 Uiso 1 1 calc R
C10 C -0.0160(3) 0.5478(4) 0.7866(2) 0.0284(6) Uani 1 1 d .
C11 C -0.0682(3) 0.2429(5) 0.8960(2) 0.0355(7) Uani 1 1 d .
H11 H -0.0662 0.0945 0.914 0.043 Uiso 1 1 calc R
C12 C -0.1907(3) 0.8310(4) 0.5730(2) 0.0343(7) Uani 1 1 d .
C13 C -0.3904(4) 0.9454(7) 0.5225(3) 0.0555(10) Uani 1 1 d .
H13A H -0.3636 1.0951 0.5152 0.083 Uiso 1 1 calc R
H13B H -0.4721 0.9453 0.5427 0.083 Uiso 1 1 calc R
H13C H -0.3915 0.8694 0.4612 0.083 Uiso 1 1 calc R
C14 C 0.2561(3) 0.0914(4) 0.9164(2) 0.0302(6) Uani 1 1 d .
C15 C 0.3252(3) 0.1791(4) 1.0049(2) 0.0287(6) Uani 1 1 d .
C16 C 0.4100(3) 0.0458(4) 1.0561(2) 0.0346(7) Uani 1 1 d .
H16 H 0.4236 -0.096 1.0334 0.042 Uiso 1 1 calc R
C17 C 0.4747(3) 0.1178(5) 1.1400(2) 0.0353(7) Uani 1 1 d .
H17 H 0.5317 0.0264 1.176 0.042 Uiso 1 1 calc R
C18 C 0.4542(3) 0.3270(5) 1.1702(2) 0.0317(6) Uani 1 1 d .
C19 C 0.3723(3) 0.4644(4) 1.1202(2) 0.0356(7) Uani 1 1 d .
H19 H 0.361 0.6076 1.1423 0.043 Uiso 1 1 calc R
C20 C 0.3070(3) 0.3895(4) 1.0373(2) 0.0327(6) Uani 1 1 d .
H20 H 0.2494 0.4813 1.0021 0.039 Uiso 1 1 calc R
N1 N 0.0683(2) 0.6009(4) 0.71653(17) 0.0310(5) Uani 1 1 d .
N2 N 0.5234(3) 0.4089(5) 1.2586(2) 0.0422(6) Uani 1 1 d .
O1 O 0.16508(18) 0.2249(3) 0.88550(14) 0.0312(4) Uani 1 1 d .
O2 O 0.2784(2) -0.0761(3) 0.87814(16) 0.0398(5) Uani 1 1 d .
O3 O -0.1043(2) 0.3695(4) 0.95151(17) 0.0491(7) Uani 1 1 d .
O4 O -0.1604(2) 0.9160(4) 0.50148(16) 0.0468(6) Uani 1 1 d .
O5 O -0.3081(2) 0.8374(3) 0.59380(16) 0.0399(5) Uani 1 1 d .
O6 O 0.5781(2) 0.2786(5) 1.31228(19) 0.0567(7) Uani 1 1 d .
O7 O 0.5214(2) 0.6048(4) 1.2736(2) 0.0546(7) Uani 1 1 d .
H2 H 0.080(3) 0.009(5) 0.796(2) 0.026(8) Uiso 1 1 d .
H7 H -0.185(3) 0.737(6) 0.776(3) 0.042(9) Uiso 1 1 d .
H10 H 0.007(3) 0.620(5) 0.853(2) 0.034(9) Uiso 1 1 d .

loop_
_atom_site_aniso_label
_atom_site_aniso_U_11
_atom_site_aniso_U_22
_atom_site_aniso_U_33
_atom_site_aniso_U_23
_atom_site_aniso_U_13
_atom_site_aniso_U_12
C1 0.0335(15) 0.0210(11) 0.0280(14) -0.0013(10) 0.0052(12) -0.0001(10)
C2 0.0400(17) 0.0248(12) 0.0285(15) -0.0043(11) 0.0014(13) 0.0050(11)
C3 0.0410(18) 0.0380(15) 0.0330(17) -0.0043(13) 0.0122(14) 0.0061(14)
C4 0.0346(16) 0.0409(14) 0.0307(16) -0.0014(12) 0.0070(13) -0.0029(13)
C5 0.0449(18) 0.0228(12) 0.0272(15) -0.0020(10) 0.0068(13) -0.0046(12)
C6 0.0444(17) 0.0201(11) 0.0312(15) -0.0017(11) 0.0104(13) 0.0011(11)
C7 0.0366(16) 0.0225(11) 0.0314(15) -0.0006(11) 0.0109(13) 0.0012(11)
C8 0.0349(16) 0.0249(11) 0.0438(18) 0.0054(12) 0.0072(13) 0.0001(12)
C9 0.0359(16) 0.0200(11) 0.0372(17) -0.0005(11) -0.0009(13) -0.0047(11)
C10 0.0395(17) 0.0195(12) 0.0272(15) -0.0032(10) 0.0080(13) -0.0018(11)
C11 0.0392(17) 0.0274(13) 0.0410(18) 0.0065(13) 0.0098(15) 0.0028(13)
C12 0.0487(19) 0.0252(12) 0.0301(16) -0.0008(12) 0.0090(14) -0.0004(12)
C13 0.054(2) 0.064(2) 0.047(2) 0.0192(18) 0.0011(17) 0.0122(18)
C14 0.0322(16) 0.0267(12) 0.0333(15) 0.0036(11) 0.0105(13) 0.0016(11)
C15 0.0306(15) 0.0249(12) 0.0319(15) 0.0031(11) 0.0095(12) 0.0013(11)
C16 0.0397(17) 0.0266(13) 0.0389(17) 0.0037(12) 0.0106(14) 0.0032(12)
C17 0.0330(16) 0.0329(14) 0.0404(17) 0.0084(13) 0.0057(13) 0.0042(12)
C18 0.0289(15) 0.0342(13) 0.0331(15) -0.0015(12) 0.0076(13) -0.0025(12)
C19 0.0420(18) 0.0269(13) 0.0396(17) -0.0016(12) 0.0119(14) 0.0029(12)
C20 0.0383(16) 0.0283(13) 0.0325(15) 0.0032(11) 0.0080(12) 0.0061(12)
N1 0.0381(14) 0.0266(11) 0.0297(13) -0.0011(10) 0.0100(11) -0.0049(10)
N2 0.0366(15) 0.0502(16) 0.0406(16) -0.0045(13) 0.0071(12) 0.0001(13)
O1 0.0363(11) 0.0267(9) 0.0304(11) -0.0001(8) 0.0034(9) 0.0070(8)
O2 0.0454(13) 0.0314(10) 0.0430(13) -0.0065(10) 0.0075(10) 0.0096(10)
O3 0.0648(17) 0.0472(12) 0.0390(13) 0.0026(10) 0.0217(13) 0.0130(11)
O4 0.0564(15) 0.0513(12) 0.0342(13) 0.0125(11) 0.0113(11) 0.0042(12)
O5 0.0431(13) 0.0415(11) 0.0357(12) 0.0090(9) 0.0071(10) 0.0062(10)
O6 0.0565(16) 0.0676(17) 0.0445(15) -0.0054(13) -0.0014(13) 0.0214(14)
O7 0.0556(17) 0.0500(14) 0.0563(16) -0.0151(12) -0.0018(13) -0.0022(12)

loop_
_atom_type_symbol
_atom_type_description
_atom_type_scat_dispersion_real
_atom_type_scat_dispersion_imag
_atom_type_scat_source
C C 0.0181 0.0091 'International Tables Vol C Tables 4.2.6.8 and 6.1.1.4'
H H 0 0 'International Tables Vol C Tables 4.2.6.8 and 6.1.1.4'
N N 0.0311 0.018 'International Tables Vol C Tables 4.2.6.8 and 6.1.1.4'
O O 0.0492 0.0322 'International Tables Vol C Tables 4.2.6.8 and 6.1.1.4'

loop_
_geom_angle_atom_site_label_1
_geom_angle_atom_site_label_2
_geom_angle_atom_site_label_3
_geom_angle
C11 C1 C2 107.2(2)
C11 C1 C9 106.5(2)
C2 C1 C9 114.3(2)
C11 C1 C10 111.6(2)
C2 C1 C10 114.5(2)
C9 C1 C10 102.5(2)
O1 C2 C3 109.3(2)
O1 C2 C1 103.3(2)
C3 C2 C1 114.2(2)
C2 C3 C4 109.9(2)
N1 C4 C3 109.7(3)
N1 C5 C6 113.1(3)
C5 C6 C12 121.9(3)
C5 C6 C7 109.3(3)
C12 C6 C7 128.8(3)
C6 C7 C8 113.7(3)
C6 C7 C10 102.7(2)
C8 C7 C10 105.7(2)
C9 C8 C7 103.9(2)
C8 C9 C1 104.2(2)
N1 C10 C7 104.6(2)
N1 C10 C1 111.3(2)
C7 C10 C1 106.5(2)
O3 C11 C1 126.1(3)
O4 C12 O5 121.6(3)
O4 C12 C6 126.1(3)
O5 C12 C6 112.3(3)
O2 C14 O1 124.8(3)
O2 C14 C15 124.9(3)
O1 C14 C15 110.3(2)
C16 C15 C20 119.8(3)
C16 C15 C14 118.2(2)
C20 C15 C14 122.0(3)
C17 C16 C15 120.5(3)
C16 C17 C18 118.2(3)
C19 C18 C17 122.7(3)
C19 C18 N2 118.0(3)
C17 C18 N2 119.3(3)
C18 C19 C20 118.6(3)
C19 C20 C15 120.2(3)
C5 N1 C4 124.0(3)
C5 N1 C10 110.0(3)
C4 N1 C10 120.8(2)
O6 N2 O7 124.2(3)
O6 N2 C18 118.1(3)
O7 N2 C18 117.7(3)
C14 O1 C2 118.1(2)
C12 O5 C13 114.2(3)

loop_
_geom_bond_atom_site_label_1
_geom_bond_atom_site_label_2
_geom_bond_distance
C1 C11 1.510(4)
C1 C2 1.532(4)
C1 C9 1.545(4)
C1 C10 1.560(3)
C2 O1 1.468(4)
C2 C3 1.509(5)
C3 C4 1.528(4)
C4 N1 1.446(4)
C5 N1 1.351(4)
C5 C6 1.357(4)
C6 C12 1.436(4)
C6 C7 1.507(4)
C7 C8 1.549(4)
C7 C10 1.558(4)
C8 C9 1.523(4)
C10 N1 1.470(4)
C11 O3 1.204(4)
C12 O4 1.215(4)
C12 O5 1.369(4)
C13 O5 1.441(4)
C14 O2 1.204(3)
C14 O1 1.338(3)
C14 C15 1.488(4)
C15 C16 1.389(4)
C15 C20 1.399(4)
C16 C17 1.383(5)
C17 C18 1.387(4)
C18 C19 1.377(4)
C18 N2 1.474(4)
C19 C20 1.381(5)
N2 O6 1.217(4)
N2 O7 1.228(4)

loop_
_geom_torsion_atom_site_label_1
_geom_torsion_atom_site_label_2
_geom_torsion_atom_site_label_3
_geom_torsion_atom_site_label_4
_geom_torsion
C11 C1 C2 O1 -49.7(3)
C9 C1 C2 O1 -167.6(2)
C10 C1 C2 O1 74.7(3)
C11 C1 C2 C3 -168.3(3)
C9 C1 C2 C3 73.9(3)
C10 C1 C2 C3 -43.9(4)
O1 C2 C3 C4 -60.9(3)
C1 C2 C3 C4 54.2(4)
C2 C3 C4 N1 -56.7(4)
N1 C5 C6 C12 173.7(2)
N1 C5 C6 C7 -5.8(3)
C5 C6 C7 C8 -109.4(3)
C12 C6 C7 C8 71.2(4)
C5 C6 C7 C10 4.3(3)
C12 C6 C7 C10 -175.2(3)
C6 C7 C8 C9 87.3(3)
C10 C7 C8 C9 -24.6(3)
C7 C8 C9 C1 40.4(3)
C11 C1 C9 C8 77.4(3)
C2 C1 C9 C8 -164.4(2)
C10 C1 C9 C8 -39.9(3)
C6 C7 C10 N1 -1.5(3)
C8 C7 C10 N1 117.9(2)
C6 C7 C10 C1 -119.4(2)
C8 C7 C10 C1 0.0(3)
C11 C1 C10 N1 157.1(3)
C2 C1 C10 N1 35.0(4)
C9 C1 C10 N1 -89.3(3)
C11 C1 C10 C7 -89.5(3)
C2 C1 C10 C7 148.4(2)
C9 C1 C10 C7 24.1(3)
C2 C1 C11 O3 134.2(3)
C9 C1 C11 O3 -103.0(4)
C10 C1 C11 O3 8.1(5)
C5 C6 C12 O4 -3.8(5)
C7 C6 C12 O4 175.5(3)
C5 C6 C12 O5 177.6(2)
C7 C6 C12 O5 -3.0(4)
O2 C14 C15 C16 -10.3(4)
O1 C14 C15 C16 169.4(3)
O2 C14 C15 C20 169.8(3)
O1 C14 C15 C20 -10.6(4)
C20 C15 C16 C17 1.4(4)
C14 C15 C16 C17 -178.6(3)
C15 C16 C17 C18 -1.2(5)
C16 C17 C18 C19 0.1(5)
C16 C17 C18 N2 -179.0(3)
C17 C18 C19 C20 0.9(5)
N2 C18 C19 C20 180.0(3)
C18 C19 C20 C15 -0.7(4)
C16 C15 C20 C19 -0.4(4)
C14 C15 C20 C19 179.5(3)
C6 C5 N1 C4 159.5(3)
C6 C5 N1 C10 4.8(3)
C3 C4 N1 C5 -97.8(3)
C3 C4 N1 C10 54.3(4)
C7 C10 N1 C5 -1.7(3)
C1 C10 N1 C5 112.9(3)
C7 C10 N1 C4 -157.4(2)
C1 C10 N1 C4 -42.7(4)
C19 C18 N2 O6 166.4(3)
C17 C18 N2 O6 -14.5(4)
C19 C18 N2 O7 -13.2(4)
C17 C18 N2 O7 165.9(3)
O2 C14 O1 C2 -5.3(4)
C15 C14 O1 C2 175.0(2)
C3 C2 O1 C14 -79.1(3)
C1 C2 O1 C14 159.0(2)
O4 C12 O5 C13 2.0(4)
C6 C12 O5 C13 -179.4(3)
